data_7029353
loop_
_publ_author_name
'Pramanik, Shuvam'
'Roy, Sima'
'Ghorui, Tapas'
'Ganguly, Sanjib'
'Pramanik, Kausikisankar'

_publ_section_title
;
 Molecular and electronic structure of nonradical homoleptic
 pyridyl-azo-oxime complexes of cobalt(iii) and the azo-oxime anion
 radical congener: an experimental and theoretical investigation.
;
_journal_issue 14
_journal_name_full 'Dalton transactions (Cambridge, England : 2003)'
_journal_page_first 5317
_journal_page_last 5334
_journal_paper_doi 10.1039/c3dt53460j
_journal_volume 43
_journal_year 2014
_chemical_formula_moiety 'C24 H18 Co N8 O2, Cl O4'
_chemical_formula_sum 'C24 H18 Cl Co N8 O6'
_chemical_formula_weight 608.84
_chemical_name_systematic
; 
 ? 
;
_space_group_IT_number 15
_symmetry_cell_setting monoclinic
_symmetry_Int_Tables_number 15
_symmetry_space_group_name_Hall '-C 2yc'
_symmetry_space_group_name_H-M 'C 1 2/c 1'
_atom_sites_solution_hydrogens geom
_atom_sites_solution_primary direct
_atom_sites_solution_secondary difmap
_audit_creation_method SHELXL-97
_cell_angle_alpha 90.00
_cell_angle_beta 111.657(4)
_cell_angle_gamma 90.00
_cell_formula_units_Z 8
_cell_length_a 35.6180(12)
_cell_length_b 8.8888(3)
_cell_length_c 17.5969(6)
_cell_measurement_reflns_used 38325
_cell_measurement_temperature 293(2)
_cell_measurement_theta_max 25.00
_cell_measurement_theta_min 2.34
_cell_volume 5177.9(3)
_computing_cell_refinement 'SMART APEX II'
_computing_data_collection 'SMART APEX II (Bruker,2010)'
_computing_data_reduction 'SAINT (Bruker,2000)'
_computing_molecular_graphics 'Ortep-3v2 for windows (Farrugia, 1997)'
_computing_publication_material 'PLATON (Spek, 2008)'
_computing_structure_refinement 'SHELXL-97 (Sheldrick, 2008)'
_computing_structure_solution 'SHELXS-97 (Sheldrick, 2008)'
_diffrn_ambient_temperature 293(2)
_diffrn_measured_fraction_theta_full 1.000
_diffrn_measured_fraction_theta_max 1.000
_diffrn_measurement_device_type 'CCD area-detector'
_diffrn_measurement_method 'phi and omega scans'
_diffrn_radiation_monochromator graphite
_diffrn_radiation_source 'fine-focus sealed tube'
_diffrn_radiation_type MoK\a
_diffrn_radiation_wavelength 0.71073
_diffrn_reflns_av_R_equivalents 0.1112
_diffrn_reflns_av_sigmaI/netI 0.0617
_diffrn_reflns_limit_h_max 42
_diffrn_reflns_limit_h_min -39
_diffrn_reflns_limit_k_max 10
_diffrn_reflns_limit_k_min -10
_diffrn_reflns_limit_l_max 20
_diffrn_reflns_limit_l_min -20
_diffrn_reflns_number 38325
_diffrn_reflns_theta_full 25.00
_diffrn_reflns_theta_max 25.00
_diffrn_reflns_theta_min 2.34
_exptl_absorpt_coefficient_mu 0.823
_exptl_absorpt_correction_T_max 0.899
_exptl_absorpt_correction_T_min 0.829
_exptl_absorpt_correction_type multi-scan
_exptl_absorpt_process_details 'Sadabs(Sheldrick, 1996)'
_exptl_crystal_colour brown
_exptl_crystal_density_diffrn 1.562
_exptl_crystal_density_method 'not measured'
_exptl_crystal_description parallelopiped
_exptl_crystal_F_000 2480
_exptl_crystal_size_max 0.33
_exptl_crystal_size_mid 0.19
_exptl_crystal_size_min 0.13
_refine_diff_density_max 0.939
_refine_diff_density_min -0.824
_refine_diff_density_rms 0.081
_refine_ls_extinction_method none
_refine_ls_goodness_of_fit_ref 1.050
_refine_ls_hydrogen_treatment constr
_refine_ls_matrix_type full
_refine_ls_number_parameters 365
_refine_ls_number_reflns 4569
_refine_ls_number_restraints 0
_refine_ls_restrained_S_all 1.050
_refine_ls_R_factor_all 0.1164
_refine_ls_R_factor_gt 0.0701
_refine_ls_shift/su_max 0.001
_refine_ls_shift/su_mean 0.000
_refine_ls_structure_factor_coef Fsqd
_refine_ls_weighting_details 'calc w=1/[\s^2^(Fo^2^)+(0.1182P)^2^+6.5143P] where P=(Fo^2^+2Fc^2^)/3'
_refine_ls_weighting_scheme calc
_refine_ls_wR_factor_gt 0.1903
_refine_ls_wR_factor_ref 0.2186
_reflns_number_gt 2802
_reflns_number_total 4570
_reflns_threshold_expression >2sigma(I)
_cod_data_source_file c3dt53460j.txt
_cod_data_source_block kp30
_cod_depositor_comments
;
The following automatic conversions were performed:

'_symmetry_cell_setting' value 'Monoclinic' changed to 'monoclinic'
according to
/usr/data/users/saulius/crontab/automatic-downloads/current/RSC/lib/dictionaries/cif_core.dic
dictionary named 'cif_core.dic' version 2.4.2 from 2011-04-26.

Automatic conversion script
Id: cif_fix_values 2281 2013-09-26 08:29:07Z andrius 
;
_cod_original_sg_symbol_H-M 'C 2/c'
_cod_database_code 7029353

loop_
_symmetry_equiv_pos_as_xyz
'x, y, z'
'-x, y, -z+1/2'
'x+1/2, y+1/2, z'
'-x+1/2, y+1/2, -z+1/2'
'-x, -y, -z'
'x, -y, z-1/2'
'-x+1/2, -y+1/2, -z'
'x+1/2, -y+1/2, z-1/2'

loop_
_atom_site_label
_atom_site_type_symbol
_atom_site_fract_x
_atom_site_fract_y
_atom_site_fract_z
_atom_site_U_iso_or_equiv
_atom_site_adp_type
_atom_site_occupancy
_atom_site_symmetry_multiplicity
_atom_site_calc_flag
_atom_site_refinement_flags
_atom_site_disorder_assembly
_atom_site_disorder_group
Co1 Co 0.36144(2) 0.28273(7) 0.26957(5) 0.0553(3) Uani 1 1 d . . .
Cl1 Cl 0.5000 0.5549(3) 0.2500 0.0893(8) Uani 1 2 d S . .
Cl2 Cl 0.5000 0.0000 0.5000 0.1088(11) Uani 1 2 d S . .
O1 O 0.32187(13) 0.2555(4) 0.1639(3) 0.0731(12) Uani 1 1 d . . .
O2 O 0.31975(13) 0.3128(4) 0.3103(3) 0.0728(12) Uani 1 1 d . . .
O6A O 0.4898(6) 0.1335(19) 0.4369(14) 0.175(3) Uani 0.450(9) 1 d P A 1
O6B O 0.5005(5) -0.1096(16) 0.4418(11) 0.175(3) Uani 0.550(9) 1 d P A 2
O3A O 0.5435(4) 0.6000(11) 0.2975(7) 0.132(3) Uani 0.647(9) 1 d P B 1
O3B O 0.5119(7) 0.691(2) 0.2871(11) 0.132(3) Uani 0.353(9) 1 d P . 2
O4 O 0.5075(2) 0.4581(7) 0.1922(4) 0.126(2) Uani 1 1 d . B .
O5 O 0.4588(3) -0.0240(8) 0.4885(6) 0.175(3) Uani 1 1 d . A .
N1 N 0.40096(14) 0.3737(4) 0.3665(3) 0.0569(12) Uani 1 1 d . . .
N2 N 0.31197(17) 0.3840(6) 0.1212(3) 0.0766(15) Uani 1 1 d . . .
N3 N 0.36062(15) 0.4776(5) 0.2335(3) 0.0606(12) Uani 1 1 d . . .
N4 N 0.38326(16) 0.5819(5) 0.2772(3) 0.0651(13) Uani 1 1 d . . .
N5 N 0.40115(14) 0.1888(4) 0.2331(3) 0.0552(12) Uani 1 1 d . . .
N6 N 0.30961(17) 0.1858(6) 0.3393(4) 0.0751(15) Uani 1 1 d . . .
N7 N 0.35942(14) 0.0881(5) 0.3025(3) 0.0581(12) Uani 1 1 d . . .
N8 N 0.38065(15) -0.0175(5) 0.2918(3) 0.0600(12) Uani 1 1 d . . .
C1 C 0.4205(2) 0.3164(7) 0.4407(4) 0.0738(18) Uani 1 1 d . . .
H1 H 0.4164 0.2161 0.4508 0.089 Uiso 1 1 calc R . .
C2 C 0.4469(2) 0.4045(8) 0.5038(4) 0.084(2) Uani 1 1 d . . .
H2 H 0.4602 0.3638 0.5555 0.100 Uiso 1 1 calc R . .
C3 C 0.4530(2) 0.5518(8) 0.4880(5) 0.0797(19) Uani 1 1 d . . .
H3 H 0.4709 0.6106 0.5291 0.096 Uiso 1 1 calc R . .
C4 C 0.43291(19) 0.6132(7) 0.4126(4) 0.0707(17) Uani 1 1 d . . .
H4 H 0.4369 0.7130 0.4017 0.085 Uiso 1 1 calc R . .
C5 C 0.40708(18) 0.5234(6) 0.3544(4) 0.0593(15) Uani 1 1 d . . .
C6 C 0.3321(2) 0.5043(6) 0.1562(4) 0.0681(16) Uani 1 1 d . . .
C7 C 0.3238(2) 0.6545(7) 0.1201(4) 0.0778(19) Uani 1 1 d . . .
C8 C 0.3502(3) 0.7230(10) 0.0922(6) 0.114(3) Uani 1 1 d . . .
H8 H 0.3739 0.6735 0.0968 0.137 Uiso 1 1 calc R . .
C9 C 0.3428(4) 0.8632(13) 0.0576(6) 0.142(4) Uani 1 1 d . . .
H9 H 0.3609 0.9061 0.0370 0.170 Uiso 1 1 calc R . .
C10 C 0.3092(5) 0.9390(11) 0.0535(7) 0.146(5) Uani 1 1 d . . .
H10 H 0.3043 1.0352 0.0311 0.175 Uiso 1 1 calc R . .
C11 C 0.2838(6) 0.8757(16) 0.0812(11) 0.207(8) Uani 1 1 d . . .
H11 H 0.2607 0.9280 0.0781 0.248 Uiso 1 1 calc R . .
C12 C 0.2904(4) 0.7285(12) 0.1163(9) 0.170(6) Uani 1 1 d . . .
H12 H 0.2721 0.6853 0.1361 0.204 Uiso 1 1 calc R . .
C13 C 0.4226(2) 0.2454(7) 0.1919(4) 0.0733(18) Uani 1 1 d . . .
H13 H 0.4208 0.3475 0.1797 0.088 Uiso 1 1 calc R . .
C14 C 0.4478(2) 0.1548(8) 0.1668(5) 0.086(2) Uani 1 1 d . . .
H14 H 0.4621 0.1960 0.1372 0.103 Uiso 1 1 calc R . .
C15 C 0.4512(2) 0.0050(7) 0.1859(5) 0.082(2) Uani 1 1 d . . .
H15 H 0.4684 -0.0555 0.1703 0.099 Uiso 1 1 calc R . .
C16 C 0.4292(2) -0.0560(7) 0.2280(4) 0.0719(17) Uani 1 1 d . . .
H16 H 0.4308 -0.1580 0.2408 0.086 Uiso 1 1 calc R . .
C17 C 0.40473(18) 0.0390(6) 0.2506(4) 0.0597(15) Uani 1 1 d . . .
C18 C 0.32997(18) 0.0650(6) 0.3363(4) 0.0628(15) Uani 1 1 d . . .
C19 C 0.32241(18) -0.0836(6) 0.3657(4) 0.0599(15) Uani 1 1 d . . .
C20 C 0.2839(2) -0.1397(8) 0.3382(5) 0.087(2) Uani 1 1 d . . .
H20 H 0.2628 -0.0854 0.3010 0.105 Uiso 1 1 calc R . .
C21 C 0.2768(3) -0.2789(9) 0.3666(6) 0.111(3) Uani 1 1 d . . .
H21 H 0.2506 -0.3167 0.3492 0.133 Uiso 1 1 calc R . .
C22 C 0.3080(3) -0.3604(8) 0.4199(5) 0.096(2) Uani 1 1 d . . .
H22 H 0.3033 -0.4550 0.4370 0.115 Uiso 1 1 calc R . .
C23 C 0.3456(2) -0.3035(8) 0.4474(5) 0.089(2) Uani 1 1 d . . .
H23 H 0.3665 -0.3575 0.4853 0.107 Uiso 1 1 calc R . .
C24 C 0.3534(2) -0.1665(7) 0.4205(4) 0.0739(18) Uani 1 1 d . . .
H24 H 0.3797 -0.1294 0.4391 0.089 Uiso 1 1 calc R . .

loop_
_atom_site_aniso_label
_atom_site_aniso_U_11
_atom_site_aniso_U_22
_atom_site_aniso_U_33
_atom_site_aniso_U_23
_atom_site_aniso_U_13
_atom_site_aniso_U_12
Co1 0.0578(5) 0.0339(4) 0.0713(6) -0.0036(3) 0.0206(4) 0.0008(3)
Cl1 0.116(2) 0.0549(12) 0.0874(18) 0.000 0.0264(16) 0.000
Cl2 0.104(2) 0.0625(15) 0.182(3) -0.0254(18) 0.078(2) -0.0096(15)
O1 0.073(3) 0.053(2) 0.082(3) -0.009(2) 0.015(2) -0.008(2)
O2 0.073(3) 0.051(2) 0.098(3) -0.003(2) 0.035(2) 0.011(2)
O6A 0.190(7) 0.117(5) 0.228(8) 0.017(5) 0.087(6) 0.001(4)
O6B 0.190(7) 0.117(5) 0.228(8) 0.017(5) 0.087(6) 0.001(4)
O3A 0.130(9) 0.099(7) 0.140(7) -0.010(6) 0.020(7) -0.044(5)
O3B 0.130(9) 0.099(7) 0.140(7) -0.010(6) 0.020(7) -0.044(5)
O4 0.162(6) 0.119(5) 0.106(4) 0.000(3) 0.059(4) 0.019(4)
O5 0.190(7) 0.117(5) 0.228(8) 0.017(5) 0.087(6) 0.001(4)
N1 0.057(3) 0.040(2) 0.070(3) 0.000(2) 0.019(2) 0.003(2)
N2 0.082(4) 0.057(3) 0.080(4) -0.001(3) 0.018(3) 0.005(3)
N3 0.065(3) 0.042(2) 0.072(3) -0.003(2) 0.023(3) 0.004(2)
N4 0.078(3) 0.037(2) 0.077(3) -0.004(2) 0.027(3) -0.004(2)
N5 0.059(3) 0.040(2) 0.067(3) -0.004(2) 0.023(2) -0.005(2)
N6 0.071(4) 0.059(3) 0.100(4) 0.000(3) 0.037(3) 0.002(3)
N7 0.056(3) 0.042(2) 0.075(3) -0.002(2) 0.023(3) 0.001(2)
N8 0.066(3) 0.042(2) 0.078(3) -0.001(2) 0.034(3) 0.001(2)
C1 0.079(5) 0.050(3) 0.083(5) 0.006(3) 0.018(4) 0.010(3)
C2 0.079(5) 0.082(5) 0.074(5) -0.001(4) 0.010(4) 0.014(4)
C3 0.063(4) 0.077(4) 0.089(5) -0.028(4) 0.016(4) 0.004(3)
C4 0.066(4) 0.050(3) 0.092(5) -0.016(3) 0.025(4) -0.006(3)
C5 0.066(4) 0.042(3) 0.072(4) -0.010(3) 0.028(3) -0.002(3)
C6 0.077(4) 0.044(3) 0.081(5) 0.002(3) 0.026(4) 0.009(3)
C7 0.099(5) 0.050(3) 0.077(4) 0.004(3) 0.024(4) 0.008(4)
C8 0.123(8) 0.091(6) 0.124(7) 0.037(5) 0.039(6) 0.016(5)
C9 0.185(12) 0.108(8) 0.103(7) 0.039(6) 0.019(7) -0.028(8)
C10 0.234(16) 0.060(5) 0.107(8) 0.002(5) 0.020(9) 0.022(8)
C11 0.245(18) 0.125(11) 0.28(2) 0.076(12) 0.137(16) 0.106(11)
C12 0.188(12) 0.116(8) 0.259(15) 0.074(9) 0.147(12) 0.093(8)
C13 0.085(5) 0.047(3) 0.095(5) -0.004(3) 0.042(4) -0.011(3)
C14 0.091(5) 0.076(4) 0.111(6) -0.006(4) 0.061(5) -0.017(4)
C15 0.086(5) 0.068(4) 0.107(6) -0.009(4) 0.053(4) 0.005(4)
C16 0.084(5) 0.055(3) 0.089(5) -0.003(3) 0.046(4) 0.004(3)
C17 0.070(4) 0.039(3) 0.072(4) -0.001(3) 0.029(3) 0.002(3)
C18 0.053(3) 0.052(3) 0.084(4) 0.000(3) 0.027(3) -0.001(3)
C19 0.060(4) 0.055(3) 0.073(4) -0.002(3) 0.035(3) -0.002(3)
C20 0.065(5) 0.079(5) 0.115(6) 0.013(4) 0.029(4) 0.000(4)
C21 0.083(6) 0.087(5) 0.161(8) 0.019(6) 0.045(6) -0.023(5)
C22 0.097(6) 0.069(5) 0.132(7) 0.020(4) 0.054(5) -0.008(4)
C23 0.078(5) 0.083(5) 0.114(6) 0.032(4) 0.044(5) 0.011(4)
C24 0.066(4) 0.065(4) 0.095(5) 0.008(3) 0.034(4) 0.000(3)

loop_
_atom_type_symbol
_atom_type_description
_atom_type_scat_dispersion_real
_atom_type_scat_dispersion_imag
_atom_type_scat_source
C C 0.0033 0.0016 'International Tables Vol C Tables 4.2.6.8 and 6.1.1.4'
H H 0.0000 0.0000 'International Tables Vol C Tables 4.2.6.8 and 6.1.1.4'
Cl Cl 0.1484 0.1585 'International Tables Vol C Tables 4.2.6.8 and 6.1.1.4'
Co Co 0.3494 0.9721 'International Tables Vol C Tables 4.2.6.8 and 6.1.1.4'
N N 0.0061 0.0033 'International Tables Vol C Tables 4.2.6.8 and 6.1.1.4'
O O 0.0106 0.0060 'International Tables Vol C Tables 4.2.6.8 and 6.1.1.4'

loop_
_geom_angle_atom_site_label_1
_geom_angle_atom_site_label_2
_geom_angle_atom_site_label_3
_geom_angle
_geom_angle_site_symmetry_1
_geom_angle_site_symmetry_3
N7 Co1 N3 177.0(2) . .
N7 Co1 O1 95.07(19) . .
N3 Co1 O1 82.5(2) . .
N7 Co1 O2 83.42(19) . .
N3 Co1 O2 94.76(19) . .
O1 Co1 O2 89.2(2) . .
N7 Co1 N1 102.4(2) . .
N3 Co1 N1 79.9(2) . .
O1 Co1 N1 162.45(18) . .
O2 Co1 N1 91.4(2) . .
N7 Co1 N5 79.49(19) . .
N3 Co1 N5 102.2(2) . .
O1 Co1 N5 89.39(19) . .
O2 Co1 N5 162.66(17) . .
N1 Co1 N5 95.08(19) . .
O3B Cl1 O3B 55.3(16) 2_655 .
O3B Cl1 O4 140.0(10) 2_655 2_655
O3B Cl1 O4 107.4(9) . 2_655
O3B Cl1 O4 107.4(9) 2_655 .
O3B Cl1 O4 140.0(10) . .
O4 Cl1 O4 106.0(5) 2_655 .
O3B Cl1 O3A 55.2(9) 2_655 2_655
O3B Cl1 O3A 95.9(12) . 2_655
O4 Cl1 O3A 97.6(6) 2_655 2_655
O4 Cl1 O3A 100.8(5) . 2_655
O3B Cl1 O3A 95.9(12) 2_655 .
O3B Cl1 O3A 55.2(9) . .
O4 Cl1 O3A 100.8(5) 2_655 .
O4 Cl1 O3A 97.5(6) . .
O3A Cl1 O3A 149.4(9) 2_655 .
O6B Cl2 O6B 180.0(14) . 5_656
O6B Cl2 O5 94.6(7) . .
O6B Cl2 O5 85.4(7) 5_656 .
O6B Cl2 O5 85.4(7) . 5_656
O6B Cl2 O5 94.6(7) 5_656 5_656
O5 Cl2 O5 180.00(17) . 5_656
O6B Cl2 O6A 86.0(10) . 5_656
O6B Cl2 O6A 94.0(10) 5_656 5_656
O5 Cl2 O6A 86.9(8) . 5_656
O5 Cl2 O6A 93.1(8) 5_656 5_656
O6B Cl2 O6A 94.0(9) . .
O6B Cl2 O6A 86.0(10) 5_656 .
O5 Cl2 O6A 93.1(8) . .
O5 Cl2 O6A 86.9(8) 5_656 .
O6A Cl2 O6A 180.0(8) 5_656 .
N2 O1 Co1 112.8(3) . .
N6 O2 Co1 112.6(3) . .
O3B O3B Cl1 62.4(8) 2_655 .
C1 N1 C5 117.7(5) . .
C1 N1 Co1 130.4(4) . .
C5 N1 Co1 111.8(4) . .
C6 N2 O1 116.7(5) . .
N4 N3 C6 122.4(5) . .
N4 N3 Co1 123.2(4) . .
C6 N3 Co1 114.4(4) . .
N3 N4 C5 109.4(4) . .
C13 N5 C17 117.8(5) . .
C13 N5 Co1 130.7(4) . .
C17 N5 Co1 111.4(4) . .
C18 N6 O2 116.4(5) . .
N8 N7 C18 122.6(5) . .
N8 N7 Co1 123.9(4) . .
C18 N7 Co1 113.3(4) . .
N7 N8 C17 109.0(4) . .
N1 C1 C2 121.2(6) . .
N1 C1 H1 119.4 . .
C2 C1 H1 119.4 . .
C3 C2 C1 118.9(6) . .
C3 C2 H2 120.5 . .
C1 C2 H2 120.5 . .
C4 C3 C2 120.8(6) . .
C4 C3 H3 119.6 . .
C2 C3 H3 119.6 . .
C5 C4 C3 117.7(6) . .
C5 C4 H4 121.2 . .
C3 C4 H4 121.2 . .
C4 C5 N1 123.6(6) . .
C4 C5 N4 120.7(5) . .
N1 C5 N4 115.6(5) . .
N2 C6 N3 113.4(5) . .
N2 C6 C7 123.7(6) . .
N3 C6 C7 122.8(5) . .
C12 C7 C8 118.9(8) . .
C12 C7 C6 120.2(8) . .
C8 C7 C6 120.9(7) . .
C7 C8 C9 121.8(10) . .
C7 C8 H8 119.1 . .
C9 C8 H8 119.1 . .
C10 C9 C8 119.8(12) . .
C10 C9 H9 120.1 . .
C8 C9 H9 120.1 . .
C11 C10 C9 119.2(11) . .
C11 C10 H10 120.4 . .
C9 C10 H10 120.4 . .
C10 C11 C12 122.1(13) . .
C10 C11 H11 119.0 . .
C12 C11 H11 119.0 . .
C7 C12 C11 118.2(11) . .
C7 C12 H12 120.9 . .
C11 C12 H12 120.9 . .
N5 C13 C14 121.4(6) . .
N5 C13 H13 119.3 . .
C14 C13 H13 119.3 . .
C15 C14 C13 119.7(6) . .
C15 C14 H14 120.2 . .
C13 C14 H14 120.2 . .
C14 C15 C16 120.0(6) . .
C14 C15 H15 120.0 . .
C16 C15 H15 120.0 . .
C15 C16 C17 117.5(6) . .
C15 C16 H16 121.2 . .
C17 C16 H16 121.2 . .
N5 C17 C16 123.5(6) . .
N5 C17 N8 116.2(5) . .
C16 C17 N8 120.2(5) . .
N6 C18 N7 114.3(5) . .
N6 C18 C19 122.9(5) . .
N7 C18 C19 122.8(5) . .
C20 C19 C24 119.4(6) . .
C20 C19 C18 119.3(6) . .
C24 C19 C18 121.2(5) . .
C19 C20 C21 119.3(7) . .
C19 C20 H20 120.3 . .
C21 C20 H20 120.3 . .
C22 C21 C20 120.3(7) . .
C22 C21 H21 119.8 . .
C20 C21 H21 119.8 . .
C23 C22 C21 119.9(7) . .
C23 C22 H22 120.1 . .
C21 C22 H22 120.1 . .
C22 C23 C24 120.9(7) . .
C22 C23 H23 119.6 . .
C24 C23 H23 119.6 . .
C23 C24 C19 120.1(6) . .
C23 C24 H24 119.9 . .
C19 C24 H24 119.9 . .

loop_
_geom_bond_atom_site_label_1
_geom_bond_atom_site_label_2
_geom_bond_distance
_geom_bond_site_symmetry_2
Co1 N7 1.835(4) .
Co1 N3 1.841(4) .
Co1 O1 1.890(4) .
Co1 O2 1.891(4) .
Co1 N1 1.942(5) .
Co1 N5 1.943(5) .
Cl1 O3B 1.368(16) 2_655
Cl1 O3B 1.368(16) .
Cl1 O4 1.430(6) 2_655
Cl1 O4 1.430(6) .
Cl1 O3A 1.517(10) 2_655
Cl1 O3A 1.517(10) .
Cl2 O6B 1.419(18) .
Cl2 O6B 1.419(18) 5_656
Cl2 O5 1.423(10) .
Cl2 O5 1.423(10) 5_656
Cl2 O6A 1.573(19) 5_656
Cl2 O6A 1.573(19) .
O1 N2 1.341(6) .
O2 N6 1.343(6) .
O3B O3B 1.27(4) 2_655
N1 C1 1.334(8) .
N1 C5 1.377(7) .
N2 C6 1.308(7) .
N3 N4 1.282(6) .
N3 C6 1.385(8) .
N4 C5 1.409(8) .
N5 C13 1.332(8) .
N5 C17 1.362(6) .
N6 C18 1.308(7) .
N7 N8 1.262(6) .
N7 C18 1.398(7) .
N8 C17 1.405(7) .
C1 C2 1.400(9) .
C1 H1 0.9300 .
C2 C3 1.372(9) .
C2 H2 0.9300 .
C3 C4 1.366(9) .
C3 H3 0.9300 .
C4 C5 1.356(8) .
C4 H4 0.9300 .
C6 C7 1.461(8) .
C7 C12 1.338(11) .
C7 C8 1.354(11) .
C8 C9 1.369(12) .
C8 H8 0.9300 .
C9 C10 1.352(16) .
C9 H9 0.9300 .
C10 C11 1.304(18) .
C10 H10 0.9300 .
C11 C12 1.429(15) .
C11 H11 0.9300 .
C12 H12 0.9300 .
C13 C14 1.392(9) .
C13 H13 0.9300 .
C14 C15 1.368(9) .
C14 H14 0.9300 .
C15 C16 1.373(9) .
C15 H15 0.9300 .
C16 C17 1.374(8) .
C16 H16 0.9300 .
C18 C19 1.479(8) .
C19 C20 1.368(8) .
C19 C24 1.381(8) .
C20 C21 1.393(10) .
C20 H20 0.9300 .
C21 C22 1.369(11) .
C21 H21 0.9300 .
C22 C23 1.342(10) .
C22 H22 0.9300 .
C23 C24 1.372(9) .
C23 H23 0.9300 .
C24 H24 0.9300 .

loop_
_geom_torsion_atom_site_label_1
_geom_torsion_atom_site_label_2
_geom_torsion_atom_site_label_3
_geom_torsion_atom_site_label_4
_geom_torsion
_geom_torsion_site_symmetry_1
_geom_torsion_site_symmetry_4
N7 Co1 O1 N2 174.3(4) . .
N3 Co1 O1 N2 -3.9(4) . .
O2 Co1 O1 N2 91.0(4) . .
N1 Co1 O1 N2 -1.2(9) . .
N5 Co1 O1 N2 -106.3(4) . .
N7 Co1 O2 N6 -1.2(4) . .
N3 Co1 O2 N6 176.5(4) . .
O1 Co1 O2 N6 94.0(4) . .
N1 Co1 O2 N6 -103.5(4) . .
N5 Co1 O2 N6 8.6(9) . .
O4 Cl1 O3B O3B -139.4(18) 2_655 2_655
O4 Cl1 O3B O3B 75(3) . 2_655
O3A Cl1 O3B O3B -40(2) 2_655 2_655
O3A Cl1 O3B O3B 129(3) . 2_655
N7 Co1 N1 C1 -3.8(6) . .
N3 Co1 N1 C1 174.4(6) . .
O1 Co1 N1 C1 171.6(6) . .
O2 Co1 N1 C1 79.8(5) . .
N5 Co1 N1 C1 -84.1(6) . .
N7 Co1 N1 C5 180.0(4) . .
N3 Co1 N1 C5 -1.9(4) . .
O1 Co1 N1 C5 -4.6(9) . .
O2 Co1 N1 C5 -96.4(4) . .
N5 Co1 N1 C5 99.6(4) . .
Co1 O1 N2 C6 3.5(7) . .
N7 Co1 N3 N4 145(4) . .
O1 Co1 N3 N4 -179.1(5) . .
O2 Co1 N3 N4 92.3(5) . .
N1 Co1 N3 N4 1.7(5) . .
N5 Co1 N3 N4 -91.4(5) . .
N7 Co1 N3 C6 -32(4) . .
O1 Co1 N3 C6 3.7(4) . .
O2 Co1 N3 C6 -84.8(4) . .
N1 Co1 N3 C6 -175.4(5) . .
N5 Co1 N3 C6 91.5(4) . .
C6 N3 N4 C5 175.9(5) . .
Co1 N3 N4 C5 -1.0(7) . .
N7 Co1 N5 C13 176.8(6) . .
N3 Co1 N5 C13 -0.6(6) . .
O1 Co1 N5 C13 81.6(5) . .
O2 Co1 N5 C13 167.0(6) . .
N1 Co1 N5 C13 -81.4(5) . .
N7 Co1 N5 C17 0.7(4) . .
N3 Co1 N5 C17 -176.8(4) . .
O1 Co1 N5 C17 -94.6(4) . .
O2 Co1 N5 C17 -9.2(9) . .
N1 Co1 N5 C17 102.4(4) . .
Co1 O2 N6 C18 1.0(7) . .
N3 Co1 N7 N8 124(4) . .
O1 Co1 N7 N8 88.5(5) . .
O2 Co1 N7 N8 177.1(5) . .
N1 Co1 N7 N8 -92.9(5) . .
N5 Co1 N7 N8 0.1(4) . .
N3 Co1 N7 C18 -52(4) . .
O1 Co1 N7 C18 -87.5(4) . .
O2 Co1 N7 C18 1.1(4) . .
N1 Co1 N7 C18 91.1(4) . .
N5 Co1 N7 C18 -176.0(4) . .
C18 N7 N8 C17 174.9(5) . .
Co1 N7 N8 C17 -0.8(7) . .
C5 N1 C1 C2 -1.3(9) . .
Co1 N1 C1 C2 -177.4(5) . .
N1 C1 C2 C3 -0.6(10) . .
C1 C2 C3 C4 1.4(10) . .
C2 C3 C4 C5 -0.2(10) . .
C3 C4 C5 N1 -1.9(9) . .
C3 C4 C5 N4 175.4(6) . .
C1 N1 C5 C4 2.7(9) . .
Co1 N1 C5 C4 179.4(5) . .
C1 N1 C5 N4 -174.8(5) . .
Co1 N1 C5 N4 1.9(6) . .
N3 N4 C5 C4 -178.3(5) . .
N3 N4 C5 N1 -0.7(7) . .
O1 N2 C6 N3 -0.5(8) . .
O1 N2 C6 C7 -176.9(6) . .
N4 N3 C6 N2 180.0(6) . .
Co1 N3 C6 N2 -2.9(7) . .
N4 N3 C6 C7 -3.6(10) . .
Co1 N3 C6 C7 173.6(5) . .
N2 C6 C7 C12 72.0(12) . .
N3 C6 C7 C12 -104.1(11) . .
N2 C6 C7 C8 -110.1(9) . .
N3 C6 C7 C8 73.8(10) . .
C12 C7 C8 C9 -2.6(15) . .
C6 C7 C8 C9 179.5(8) . .
C7 C8 C9 C10 2.6(16) . .
C8 C9 C10 C11 -1(2) . .
C9 C10 C11 C12 0(2) . .
C8 C7 C12 C11 1.4(18) . .
C6 C7 C12 C11 179.3(11) . .
C10 C11 C12 C7 0(2) . .
C17 N5 C13 C14 0.5(9) . .
Co1 N5 C13 C14 -175.5(5) . .
N5 C13 C14 C15 -1.2(11) . .
C13 C14 C15 C16 1.5(12) . .
C14 C15 C16 C17 -1.0(11) . .
C13 N5 C17 C16 0.0(9) . .
Co1 N5 C17 C16 176.7(5) . .
C13 N5 C17 N8 -178.0(5) . .
Co1 N5 C17 N8 -1.3(6) . .
C15 C16 C17 N5 0.3(10) . .
C15 C16 C17 N8 178.2(6) . .
N7 N8 C17 N5 1.3(7) . .
N7 N8 C17 C16 -176.7(5) . .
O2 N6 C18 N7 -0.2(8) . .
O2 N6 C18 C19 -179.9(5) . .
N8 N7 C18 N6 -176.9(5) . .
Co1 N7 C18 N6 -0.8(7) . .
N8 N7 C18 C19 2.8(9) . .
Co1 N7 C18 C19 178.9(5) . .
N6 C18 C19 C20 51.9(9) . .
N7 C18 C19 C20 -127.8(7) . .
N6 C18 C19 C24 -127.9(7) . .
N7 C18 C19 C24 52.4(9) . .
C24 C19 C20 C21 0.5(11) . .
C18 C19 C20 C21 -179.3(7) . .
C19 C20 C21 C22 -1.5(13) . .
C20 C21 C22 C23 2.5(14) . .
C21 C22 C23 C24 -2.5(13) . .
C22 C23 C24 C19 1.4(11) . .
C20 C19 C24 C23 -0.4(10) . .
C18 C19 C24 C23 179.4(6) . .
